data_7156765
loop_
_publ_author_name
'Lvov, Andrey G.'
'Kavun, Alexey M.'
'Kachala, Vadim V.'
'Lyssenko, Konstantin A.'
'Shirinian, Valerii Z.'

_publ_section_title
;
 Photorearrangement of dihetarylethenes as a tool for the benzannulation
 of heterocycles.
;
_journal_issue 20
_journal_name_full 'Organic &amp; biomolecular chemistry'
_journal_page_first 4990
_journal_page_last 5000
_journal_paper_doi 10.1039/c9ob00690g
_journal_volume 17
_journal_year 2019
_chemical_formula_moiety 'C19 H14 N2 O3'
_chemical_formula_sum 'C19 H14 N2 O3'
_chemical_formula_weight 318.32
_space_group_crystal_system orthorhombic
_space_group_IT_number 29
_space_group_name_Hall 'P 2c -2ac'
_space_group_name_H-M_alt 'P c a 21'
_symmetry_space_group_name_Hall 'P 2c -2ac'
_symmetry_space_group_name_H-M 'P c a 21'
_atom_sites_solution_hydrogens mixed
_audit_creation_method SHELXL-2014/6
_audit_update_record
;
2018-08-01 deposited with the CCDC.    2019-04-01 downloaded from the CCDC.
;
_cell_angle_alpha 90
_cell_angle_beta 90
_cell_angle_gamma 90
_cell_formula_units_Z 4
_cell_length_a 16.7044(15)
_cell_length_b 4.7039(4)
_cell_length_c 18.5969(17)
_cell_measurement_reflns_used 2602
_cell_measurement_temperature 100(2)
_cell_measurement_theta_max 30
_cell_measurement_theta_min 3
_cell_volume 1461.3(2)
_computing_cell_refinement 'APEX2 (Bruker, 2005)'
_computing_data_collection 'APEX2 (Bruker, 2005)'
_computing_data_reduction 'APEX2 (Bruker, 2005)'
_computing_molecular_graphics 'SHELXL-2014/6 (Sheldrick, 2014)'
_computing_publication_material 'SHELXL-2014/6 (Sheldrick, 2014)'
_computing_structure_refinement 'SHELXL-2014/6 (Sheldrick, 2014)'
_computing_structure_solution 'SHELXL-2014/6 (Sheldrick, 2014)'
_diffrn_ambient_temperature 100(2)
_diffrn_measured_fraction_theta_full 1.000
_diffrn_measured_fraction_theta_max 1.000
_diffrn_measurement_device_type 'Bruker APEX2 DUO CCD area detector'
_diffrn_measurement_method 'phi and omega scans'
_diffrn_radiation_type MoK\a
_diffrn_radiation_wavelength 0.71073
_diffrn_reflns_av_R_equivalents 0.0447
_diffrn_reflns_av_unetI/netI 0.0348
_diffrn_reflns_Laue_measured_fraction_full 1.000
_diffrn_reflns_Laue_measured_fraction_max 1.000
_diffrn_reflns_limit_h_max 22
_diffrn_reflns_limit_h_min -22
_diffrn_reflns_limit_k_max 6
_diffrn_reflns_limit_k_min -6
_diffrn_reflns_limit_l_max 25
_diffrn_reflns_limit_l_min -25
_diffrn_reflns_number 16893
_diffrn_reflns_point_group_measured_fraction_full 1.000
_diffrn_reflns_point_group_measured_fraction_max 0.999
_diffrn_reflns_theta_full 25.242
_diffrn_reflns_theta_max 28.995
_diffrn_reflns_theta_min 2.190
_exptl_absorpt_coefficient_mu 0.100
_exptl_absorpt_correction_T_max 0.7461
_exptl_absorpt_correction_T_min 0.6655
_exptl_absorpt_correction_type multi-scan
_exptl_absorpt_process_details 'APEX2 (Bruker, 2005)'
_exptl_crystal_colour yellow
_exptl_crystal_density_diffrn 1.447
_exptl_crystal_description prism
_exptl_crystal_F_000 664
_exptl_crystal_size_max 0.350
_exptl_crystal_size_mid 0.250
_exptl_crystal_size_min 0.250
_refine_diff_density_max 0.265
_refine_diff_density_min -0.241
_refine_diff_density_rms 0.044
_refine_ls_abs_structure_details
;
 Flack x determined using 1570 quotients [(I+)-(I-)]/[(I+)+(I-)]
 (Parsons, Flack and Wagner, Acta Cryst. B69 (2013) 249-259).
;
_refine_ls_extinction_method none
_refine_ls_goodness_of_fit_ref 1.012
_refine_ls_hydrogen_treatment constr
_refine_ls_matrix_type full
_refine_ls_number_parameters 218
_refine_ls_number_reflns 3901
_refine_ls_number_restraints 1
_refine_ls_restrained_S_all 1.012
_refine_ls_R_factor_all 0.0444
_refine_ls_R_factor_gt 0.0391
_refine_ls_shift/su_max 0.000
_refine_ls_shift/su_mean 0.000
_refine_ls_structure_factor_coef Fsqd
_refine_ls_weighting_details 'w=1/[\s^2^(Fo^2^)+(0.0619P)^2^+0.0919P] where P=(Fo^2^+2Fc^2^)/3'
_refine_ls_weighting_scheme calc
_refine_ls_wR_factor_gt 0.0962
_refine_ls_wR_factor_ref 0.1007
_reflns_Friedel_coverage 0.940
_reflns_Friedel_fraction_full 1.000
_reflns_Friedel_fraction_max 0.999
_reflns_number_gt 3549
_reflns_number_total 3901
_reflns_threshold_expression 'I > 2\s(I)'
_cod_data_source_file c9ob00690g2.cif
_cod_data_source_block R598
_cod_depositor_comments 'Adding full bibliography for 7156762--7156768.cif.'
_cod_database_code 7156765
_shelx_space_group_comment
;
The symmetry employed for this shelxl refinement is uniquely defined
by the following loop, which should always be used as a source of
symmetry information in preference to the above space-group names.
They are only intended as comments.
;
_shelx_estimated_absorpt_t_min 0.966
_shelx_estimated_absorpt_t_max 0.976
_shelxl_version_number 2014/6

loop_
_space_group_symop_operation_xyz
'x, y, z'
'-x, -y, z+1/2'
'x+1/2, -y, z'
'-x+1/2, y, z+1/2'

loop_
_atom_site_label
_atom_site_type_symbol
_atom_site_fract_x
_atom_site_fract_y
_atom_site_fract_z
_atom_site_U_iso_or_equiv
_atom_site_adp_type
_atom_site_occupancy
_atom_site_site_symmetry_order
_atom_site_calc_flag
_atom_site_refinement_flags_posn
_atom_site_refinement_flags_adp
N1 N 0.29172(12) -0.1478(4) 0.31630(10) 0.0191(4) Uani 1 1 d . .
N2 N 0.39329(11) 0.4285(4) 0.51094(10) 0.0174(4) Uani 1 1 d . .
H2N H 0.4449 0.4365 0.4925 0.021 Uiso 1 1 d R U
O1 O 0.13784(9) 0.6932(3) 0.51188(10) 0.0219(4) Uani 1 1 d . .
O2 O 0.04909(9) 0.4948(4) 0.43705(10) 0.0228(4) Uani 1 1 d . .
O3 O 0.33408(10) 0.3096(4) 0.61686(10) 0.0282(4) Uani 1 1 d . .
C1 C 0.32920(13) 0.3315(5) 0.46753(12) 0.0157(4) Uani 1 1 d . .
C2 C 0.25111(14) 0.4402(5) 0.47853(12) 0.0164(4) Uani 1 1 d . .
C3 C 0.22157(13) 0.6553(5) 0.53090(13) 0.0202(5) Uani 1 1 d . .
H3A H 0.2270 0.5853 0.5809 0.024 Uiso 1 1 calc R U
H3B H 0.2514 0.8361 0.5261 0.024 Uiso 1 1 calc R U
C4 C 0.11733(14) 0.5108(5) 0.45870(13) 0.0196(5) Uani 1 1 d . .
C5 C 0.18863(13) 0.3543(5) 0.43654(12) 0.0162(4) Uani 1 1 d . .
C6 C 0.19757(13) 0.1534(5) 0.38056(12) 0.0161(4) Uani 1 1 d . .
C7 C 0.13537(13) 0.0562(5) 0.33626(13) 0.0206(5) Uani 1 1 d . .
H7A H 0.0824 0.1252 0.3424 0.025 Uiso 1 1 calc R U
C8 C 0.15228(15) -0.1397(5) 0.28410(13) 0.0234(5) Uani 1 1 d . .
H8A H 0.1112 -0.2101 0.2536 0.028 Uiso 1 1 calc R U
C9 C 0.23120(15) -0.2345(5) 0.27655(13) 0.0226(5) Uani 1 1 d . .
H9A H 0.2419 -0.3710 0.2402 0.027 Uiso 1 1 calc R U
C10 C 0.27589(13) 0.0473(5) 0.36897(12) 0.0160(4) Uani 1 1 d . .
C11 C 0.34187(13) 0.1384(5) 0.41256(11) 0.0156(4) Uani 1 1 d . .
C12 C 0.42301(13) 0.0188(5) 0.39656(13) 0.0197(5) Uani 1 1 d . .
H12A H 0.4577 0.0426 0.4387 0.029 Uiso 1 1 calc R U
H12B H 0.4463 0.1195 0.3555 0.029 Uiso 1 1 calc R U
H12C H 0.4182 -0.1838 0.3851 0.029 Uiso 1 1 calc R U
C13 C 0.39089(13) 0.4097(5) 0.58449(13) 0.0191(4) Uani 1 1 d . .
C14 C 0.46373(13) 0.5177(5) 0.62225(12) 0.0179(4) Uani 1 1 d . .
C15 C 0.48433(15) 0.3902(5) 0.68702(13) 0.0237(5) Uani 1 1 d . .
H15A H 0.4516 0.2439 0.7064 0.028 Uiso 1 1 calc R U
C16 C 0.55245(16) 0.4759(6) 0.72347(15) 0.0276(5) Uani 1 1 d . .
H16A H 0.5668 0.3865 0.7674 0.033 Uiso 1 1 calc R U
C17 C 0.59950(16) 0.6907(6) 0.69601(15) 0.0272(5) Uani 1 1 d . .
H17A H 0.6464 0.7481 0.7209 0.033 Uiso 1 1 calc R U
C18 C 0.57870(16) 0.8224(5) 0.63251(14) 0.0260(5) Uani 1 1 d . .
H18A H 0.6107 0.9728 0.6142 0.031 Uiso 1 1 calc R U
C19 C 0.51081(15) 0.7355(5) 0.59516(13) 0.0217(5) Uani 1 1 d . .
H19A H 0.4967 0.8252 0.5512 0.026 Uiso 1 1 calc R U

loop_
_atom_site_aniso_label
_atom_site_aniso_U_11
_atom_site_aniso_U_22
_atom_site_aniso_U_33
_atom_site_aniso_U_23
_atom_site_aniso_U_13
_atom_site_aniso_U_12
N1 0.0193(10) 0.0205(10) 0.0174(9) -0.0001(7) 0.0000(7) 0.0002(7)
N2 0.0125(8) 0.0232(9) 0.0164(9) -0.0007(7) -0.0006(7) -0.0022(7)
O1 0.0160(7) 0.0232(8) 0.0264(8) -0.0017(7) 0.0031(7) 0.0034(6)
O2 0.0135(7) 0.0288(9) 0.0260(9) 0.0022(7) 0.0025(6) 0.0031(6)
O3 0.0182(8) 0.0423(11) 0.0240(9) 0.0094(8) 0.0031(7) -0.0040(7)
C1 0.0116(9) 0.0195(10) 0.0160(10) 0.0029(8) 0.0002(8) -0.0021(8)
C2 0.0153(10) 0.0170(10) 0.0170(10) 0.0023(8) 0.0019(8) -0.0014(8)
C3 0.0155(10) 0.0217(11) 0.0235(12) -0.0016(9) 0.0017(9) -0.0002(8)
C4 0.0176(11) 0.0201(10) 0.0210(11) 0.0049(8) 0.0054(9) 0.0013(8)
C5 0.0130(9) 0.0179(10) 0.0178(10) 0.0040(8) 0.0019(8) 0.0011(8)
C6 0.0145(9) 0.0164(10) 0.0173(11) 0.0037(8) 0.0007(8) -0.0022(8)
C7 0.0142(10) 0.0244(11) 0.0233(12) 0.0032(9) -0.0011(8) -0.0012(9)
C8 0.0202(11) 0.0272(12) 0.0228(12) -0.0003(10) -0.0064(9) -0.0051(10)
C9 0.0250(12) 0.0235(11) 0.0193(11) -0.0019(9) -0.0007(10) -0.0020(9)
C10 0.0146(10) 0.0189(10) 0.0144(10) 0.0035(8) 0.0012(8) -0.0001(8)
C11 0.0127(9) 0.0174(10) 0.0165(10) 0.0036(8) 0.0012(8) -0.0001(8)
C12 0.0125(9) 0.0260(12) 0.0205(10) -0.0002(9) -0.0003(8) 0.0030(9)
C13 0.0156(10) 0.0228(10) 0.0189(10) 0.0020(9) -0.0012(8) 0.0026(9)
C14 0.0164(10) 0.0208(10) 0.0166(10) -0.0016(9) 0.0006(8) 0.0032(9)
C15 0.0271(12) 0.0248(11) 0.0193(11) 0.0014(9) 0.0008(10) 0.0020(10)
C16 0.0348(14) 0.0274(13) 0.0205(11) 0.0008(10) -0.0099(11) 0.0041(11)
C17 0.0273(12) 0.0277(12) 0.0267(12) -0.0081(11) -0.0083(11) 0.0033(10)
C18 0.0288(13) 0.0243(12) 0.0248(12) -0.0035(10) -0.0022(10) -0.0054(10)
C19 0.0247(11) 0.0221(11) 0.0182(11) 0.0002(9) -0.0018(9) 0.0017(10)

loop_
_atom_type_symbol
_atom_type_description
_atom_type_scat_dispersion_real
_atom_type_scat_dispersion_imag
_atom_type_scat_source
C C 0.0033 0.0016 'International Tables Vol C Tables 4.2.6.8 and 6.1.1.4'
H H 0.0000 0.0000 'International Tables Vol C Tables 4.2.6.8 and 6.1.1.4'
N N 0.0061 0.0033 'International Tables Vol C Tables 4.2.6.8 and 6.1.1.4'
O O 0.0106 0.0060 'International Tables Vol C Tables 4.2.6.8 and 6.1.1.4'

loop_
_geom_angle_atom_site_label_1
_geom_angle_atom_site_label_2
_geom_angle_atom_site_label_3
_geom_angle
C9 N1 C10 117.5(2)
C13 N2 C1 121.71(19)
C13 N2 H2N 113.5
C1 N2 H2N 120.3
C4 O1 C3 110.11(17)
C11 C1 C2 119.0(2)
C11 C1 N2 121.12(19)
C2 C1 N2 119.9(2)
C5 C2 C1 121.0(2)
C5 C2 C3 108.79(19)
C1 C2 C3 130.2(2)
O1 C3 C2 104.07(18)
O1 C3 H3A 110.9
C2 C3 H3A 110.9
O1 C3 H3B 110.9
C2 C3 H3B 110.9
H3A C3 H3B 109.0
O2 C4 O1 121.4(2)
O2 C4 C5 130.0(2)
O1 C4 C5 108.62(19)
C2 C5 C6 122.6(2)
C2 C5 C4 108.3(2)
C6 C5 C4 129.1(2)
C7 C6 C5 124.9(2)
C7 C6 C10 118.7(2)
C5 C6 C10 116.4(2)
C8 C7 C6 118.9(2)
C8 C7 H7A 120.6
C6 C7 H7A 120.6
C7 C8 C9 118.7(2)
C7 C8 H8A 120.6
C9 C8 H8A 120.6
N1 C9 C8 124.6(2)
N1 C9 H9A 117.7
C8 C9 H9A 117.7
N1 C10 C6 121.6(2)
N1 C10 C11 117.17(19)
C6 C10 C11 121.3(2)
C1 C11 C10 119.75(19)
C1 C11 C12 122.12(19)
C10 C11 C12 118.1(2)
C11 C12 H12A 109.5
C11 C12 H12B 109.5
H12A C12 H12B 109.5
C11 C12 H12C 109.5
H12A C12 H12C 109.5
H12B C12 H12C 109.5
O3 C13 N2 122.7(2)
O3 C13 C14 122.2(2)
N2 C13 C14 115.0(2)
C19 C14 C15 119.6(2)
C19 C14 C13 122.9(2)
C15 C14 C13 117.6(2)
C16 C15 C14 120.2(2)
C16 C15 H15A 119.9
C14 C15 H15A 119.9
C17 C16 C15 120.0(2)
C17 C16 H16A 120.0
C15 C16 H16A 120.0
C16 C17 C18 120.2(2)
C16 C17 H17A 119.9
C18 C17 H17A 119.9
C17 C18 C19 120.1(2)
C17 C18 H18A 120.0
C19 C18 H18A 120.0
C14 C19 C18 119.9(2)
C14 C19 H19A 120.1
C18 C19 H19A 120.1

loop_
_geom_bond_atom_site_label_1
_geom_bond_atom_site_label_2
_geom_bond_distance
N1 C9 1.317(3)
N1 C10 1.368(3)
N2 C13 1.371(3)
N2 C1 1.416(3)
N2 H2N 0.9281
O1 C4 1.353(3)
O1 C3 1.454(3)
O2 C4 1.211(3)
O3 C13 1.218(3)
C1 C11 1.384(3)
C1 C2 1.416(3)
C2 C5 1.365(3)
C2 C3 1.489(3)
C3 H3A 0.9900
C3 H3B 0.9900
C4 C5 1.460(3)
C5 C6 1.414(3)
C6 C7 1.403(3)
C6 C10 1.417(3)
C7 C8 1.367(3)
C7 H7A 0.9500
C8 C9 1.399(4)
C8 H8A 0.9500
C9 H9A 0.9500
C10 C11 1.433(3)
C11 C12 1.497(3)
C12 H12A 0.9800
C12 H12B 0.9800
C12 H12C 0.9800
C13 C14 1.494(3)
C14 C19 1.386(3)
C14 C15 1.389(3)
C15 C16 1.384(4)
C15 H15A 0.9500
C16 C17 1.378(4)
C16 H16A 0.9500
C17 C18 1.378(4)
C17 H17A 0.9500
C18 C19 1.391(3)
C18 H18A 0.9500
C19 H19A 0.9500

loop_
_geom_hbond_atom_site_label_D
_geom_hbond_atom_site_label_H
_geom_hbond_atom_site_label_A
_geom_hbond_distance_DH
_geom_hbond_distance_HA
_geom_hbond_distance_DA
_geom_hbond_angle_DHA
_geom_hbond_site_symmetry_A
N2 H2N O2 0.93 2.05 2.965(2) 168.8 3_565

loop_
_geom_torsion_atom_site_label_1
_geom_torsion_atom_site_label_2
_geom_torsion_atom_site_label_3
_geom_torsion_atom_site_label_4
_geom_torsion
C13 N2 C1 C11 -125.9(2)
C13 N2 C1 C2 56.3(3)
C11 C1 C2 C5 0.9(3)
N2 C1 C2 C5 178.7(2)
C11 C1 C2 C3 -177.3(2)
N2 C1 C2 C3 0.5(3)
C4 O1 C3 C2 4.0(2)
C5 C2 C3 O1 -2.9(2)
C1 C2 C3 O1 175.5(2)
C3 O1 C4 O2 176.0(2)
C3 O1 C4 C5 -3.7(2)
C1 C2 C5 C6 0.4(3)
C3 C2 C5 C6 179.0(2)
C1 C2 C5 C4 -177.69(19)
C3 C2 C5 C4 0.9(3)
O2 C4 C5 C2 -177.9(2)
O1 C4 C5 C2 1.7(3)
O2 C4 C5 C6 4.2(4)
O1 C4 C5 C6 -176.2(2)
C2 C5 C6 C7 179.4(2)
C4 C5 C6 C7 -2.9(4)
C2 C5 C6 C10 -1.1(3)
C4 C5 C6 C10 176.5(2)
C5 C6 C7 C8 -179.8(2)
C10 C6 C7 C8 0.8(3)
C6 C7 C8 C9 -0.4(3)
C10 N1 C9 C8 0.5(4)
C7 C8 C9 N1 -0.2(4)
C9 N1 C10 C6 -0.1(3)
C9 N1 C10 C11 179.3(2)
C7 C6 C10 N1 -0.5(3)
C5 C6 C10 N1 -180.0(2)
C7 C6 C10 C11 -179.9(2)
C5 C6 C10 C11 0.6(3)
C2 C1 C11 C10 -1.4(3)
N2 C1 C11 C10 -179.16(19)
C2 C1 C11 C12 178.6(2)
N2 C1 C11 C12 0.9(3)
N1 C10 C11 C1 -178.8(2)
C6 C10 C11 C1 0.6(3)
N1 C10 C11 C12 1.2(3)
C6 C10 C11 C12 -179.4(2)
C1 N2 C13 O3 0.0(4)
C1 N2 C13 C14 179.19(19)
O3 C13 C14 C19 -150.3(2)
N2 C13 C14 C19 30.4(3)
O3 C13 C14 C15 30.0(3)
N2 C13 C14 C15 -149.2(2)
C19 C14 C15 C16 -1.4(4)
C13 C14 C15 C16 178.2(2)
C14 C15 C16 C17 0.8(4)
C15 C16 C17 C18 0.5(4)
C16 C17 C18 C19 -1.2(4)
C15 C14 C19 C18 0.7(3)
C13 C14 C19 C18 -178.9(2)
C17 C18 C19 C14 0.6(4)
